data_7707766
loop_
_publ_author_name
'Zhang, Tie'
'Song, Shuang-Teng'
'Zhu, Hao-Nan'
'Chu, Lu-Lu'
'Fu, Da-Wei'
'Zhang, Yi'

_publ_section_title
;
 Unique cation-template three-dimensional hybrid material demonstrates
 dielectric switchable response.
;
_journal_issue 29
_journal_name_full 'Dalton transactions (Cambridge, England : 2003)'
_journal_page_first 10142
_journal_page_last 10146
_journal_paper_doi 10.1039/d1dt01812d
_journal_volume 50
_journal_year 2021
_chemical_formula_moiety '3(B5 F20 K1.67), C7 N2, 4(C7 H16 N2)'
_chemical_formula_sum 'C35 H64 B15 F60 K5 N10'
_chemical_formula_weight 2122.61
_space_group_crystal_system hexagonal
_space_group_IT_number 176
_space_group_name_Hall '-P 6c'
_space_group_name_H-M_alt 'P 63/m'
_atom_sites_solution_hydrogens geom
_audit_creation_method SHELXL-2014/7
_audit_update_record
;
2021-05-27 deposited with the CCDC.	2021-06-28 downloaded from the CCDC.
;
_cell_angle_alpha 90
_cell_angle_beta 90
_cell_angle_gamma 120
_cell_formula_units_Z 2
_cell_length_a 10.0564(3)
_cell_length_b 10.0564(3)
_cell_length_c 43.757(6)
_cell_measurement_reflns_used 3933
_cell_measurement_temperature 300(2)
_cell_measurement_theta_max 25.000
_cell_measurement_theta_min 2.6760
_cell_volume 3832.3(5)
_computing_structure_refinement 'SHELXL-2014/7 (Sheldrick, 2014)'
_diffrn_ambient_temperature 300(2)
_diffrn_measured_fraction_theta_full 0.998
_diffrn_measured_fraction_theta_max 0.998
_diffrn_measurement_device_type 'XtaLAB Synergy R, DW system, HyPix'
_diffrn_radiation_type MoK\a
_diffrn_radiation_wavelength 0.71073
_diffrn_reflns_av_R_equivalents 0.0507
_diffrn_reflns_av_unetI/netI 0.0221
_diffrn_reflns_Laue_measured_fraction_full 0.998
_diffrn_reflns_Laue_measured_fraction_max 0.998
_diffrn_reflns_limit_h_max 11
_diffrn_reflns_limit_h_min -11
_diffrn_reflns_limit_k_max 11
_diffrn_reflns_limit_k_min -11
_diffrn_reflns_limit_l_max 52
_diffrn_reflns_limit_l_min -50
_diffrn_reflns_number 14508
_diffrn_reflns_point_group_measured_fraction_full 0.998
_diffrn_reflns_point_group_measured_fraction_max 0.998
_diffrn_reflns_theta_full 25.000
_diffrn_reflns_theta_max 25.000
_diffrn_reflns_theta_min 2.517
_exptl_absorpt_coefficient_mu 0.474
_exptl_crystal_colour colorless
_exptl_crystal_density_diffrn 1.839
_exptl_crystal_description block
_exptl_crystal_F_000 2108
_refine_diff_density_max 0.567
_refine_diff_density_min -0.730
_refine_diff_density_rms 0.073
_refine_ls_extinction_coef 0.0104(13)
_refine_ls_extinction_expression Fc^*^=kFc[1+0.001xFc^2^\l^3^/sin(2\q)]^-1/4^
_refine_ls_extinction_method 'SHELXL-2014/7 (Sheldrick 2014'
_refine_ls_goodness_of_fit_ref 1.059
_refine_ls_hydrogen_treatment constr
_refine_ls_matrix_type full
_refine_ls_number_parameters 204
_refine_ls_number_reflns 2291
_refine_ls_number_restraints 0
_refine_ls_restrained_S_all 1.059
_refine_ls_R_factor_all 0.0676
_refine_ls_R_factor_gt 0.0641
_refine_ls_shift/su_max 0.000
_refine_ls_shift/su_mean 0.000
_refine_ls_structure_factor_coef Fsqd
_refine_ls_weighting_details 'w=1/[\s^2^(Fo^2^)+(0.1041P)^2^+5.1002P] where P=(Fo^2^+2Fc^2^)/3'
_refine_ls_weighting_scheme calc
_refine_ls_wR_factor_gt 0.1802
_refine_ls_wR_factor_ref 0.1833
_reflns_Friedel_coverage 0.000
_reflns_number_gt 2111
_reflns_number_total 2291
_reflns_threshold_expression 'I > 2\s(I)'
_cod_data_source_file d1dt01812d2.cif
_cod_data_source_block 1_CCDC1
_cod_depositor_comments 'Adding full bibliography for 7707765--7707766.cif.'
_cod_original_cell_volume 3832.3(6)
_cod_database_code 7707766
_shelx_shelxl_version_number 2014/7
_shelx_space_group_comment
;
The symmetry employed for this shelxl refinement is uniquely defined
by the following loop, which should always be used as a source of
symmetry information in preference to the above space-group names.
They are only intended as comments.
;

loop_
_space_group_symop_operation_xyz
'x, y, z'
'x-y, x, z+1/2'
'-y, x-y, z'
'-x, -y, z+1/2'
'-x+y, -x, z'
'y, -x+y, z+1/2'
'-x, -y, -z'
'-x+y, -x, -z-1/2'
'y, -x+y, -z'
'x, y, -z-1/2'
'x-y, x, -z'
'-y, x-y, -z-1/2'

loop_
_atom_site_label
_atom_site_type_symbol
_atom_site_fract_x
_atom_site_fract_y
_atom_site_fract_z
_atom_site_U_iso_or_equiv
_atom_site_adp_type
_atom_site_occupancy
_atom_site_site_symmetry_order
_atom_site_calc_flag
_atom_site_refinement_flags_posn
_atom_site_refinement_flags_adp
_atom_site_refinement_flags_occupancy
_atom_site_disorder_assembly
_atom_site_disorder_group
B2 B -0.1882(4) 0.1317(4) 0.05134(8) 0.0318(7) Uani 1 1 d . . . . .
B3 B 0.0042(4) 0.5209(4) 0.14684(8) 0.0361(8) Uani 1 1 d . . . . .
B4 B 0.6311(6) 0.8447(5) 0.2500 0.0332(10) Uani 1 2 d S T P . .
C1 C 0.0209(4) 0.1492(4) 0.12628(7) 0.0405(8) Uani 1 1 d . . . . .
H1A H 0.1236 0.2316 0.1215 0.049 Uiso 1 1 calc R U . . .
H1B H -0.0523 0.1713 0.1164 0.049 Uiso 1 1 calc R U . . .
C2 C -0.0034(4) 0.1382(3) 0.15986(7) 0.0382(8) Uani 1 1 d . . . . .
H2A H -0.1017 0.1296 0.1646 0.046 Uiso 1 1 calc R U . . .
H2B H 0.0766 0.2299 0.1697 0.046 Uiso 1 1 calc R U . . .
C3 C 0.0000 0.0000 0.20523(13) 0.0519(16) Uani 1 3 d S T P . .
H3A H 0.0951 0.0839 0.2125 0.078 Uiso 0.3333 1 calc R U P . .
H3B H -0.0112 -0.0951 0.2125 0.078 Uiso 0.3333 1 calc R U P . .
H3C H -0.0839 0.0112 0.2125 0.078 Uiso 0.3333 1 calc R U P . .
C4 C 0.2160(4) 0.5112(4) 0.07426(8) 0.0467(9) Uani 1 1 d . . . . .
H4A H 0.2445 0.4360 0.0803 0.056 Uiso 1 1 calc R U . . .
H4B H 0.1168 0.4819 0.0832 0.056 Uiso 1 1 calc R U . . .
C5 C 0.2069(3) 0.5156(3) 0.04057(7) 0.0340(7) Uani 1 1 d . . . . .
H5A H 0.1082 0.5026 0.0346 0.041 Uiso 1 1 calc R U . . .
H5B H 0.2166 0.4325 0.0317 0.041 Uiso 1 1 calc R U . . .
C6 C 0.3333 0.6667 -0.00464(13) 0.0510(16) Uani 1 3 d S T P . .
H6A H 0.3639 0.5959 -0.0120 0.076 Uiso 0.3333 1 calc R U P . .
H6B H 0.4041 0.7680 -0.0120 0.076 Uiso 0.3333 1 calc R U P . .
H6C H 0.2320 0.6361 -0.0120 0.076 Uiso 0.3333 1 calc R U P . .
C7 C 0.6667 0.3333 0.20587(19) 0.0518(18) Uani 0.25 3 d S T P . .
N5' N 0.6667 0.3333 0.20587(19) 0.0518(18) Uani 0.5 3 d S T P . .
C8 C 0.5201(10) 0.1986(10) 0.22026(19) 0.064(2) Uani 0.5 1 d . . P . .
C9 C 0.5298(5) 0.1884(5) 0.2500 0.0580(17) Uani 1 2 d S T P . .
F1 F -0.1690(2) 0.0152(2) 0.06331(5) 0.0537(6) Uani 1 1 d . . . . .
F2 F -0.1063(3) 0.1841(3) 0.02503(5) 0.0633(7) Uani 1 1 d . . . . .
F3 F -0.3412(3) 0.0769(3) 0.04647(7) 0.0811(9) Uani 1 1 d . . . . .
F4 F -0.1348(3) 0.2524(3) 0.07131(5) 0.0669(7) Uani 1 1 d . . . . .
F5 F -0.1219(3) 0.3751(3) 0.14838(7) 0.0700(8) Uani 1 1 d . . . . .
F6 F -0.0143(4) 0.5924(3) 0.12209(6) 0.0768(8) Uani 1 1 d . . . . .
F7 F 0.1368(3) 0.5125(3) 0.14339(6) 0.0696(8) Uani 1 1 d . . . . .
F8 F 0.0161(3) 0.6033(3) 0.17235(6) 0.0755(8) Uani 1 1 d . . . . .
F9 F 0.6391(3) 0.7704(3) 0.22454(5) 0.0638(7) Uani 1 1 d . . . . .
F11 F 0.7499(3) 0.9967(3) 0.2500 0.0516(8) Uani 1 2 d S T P . .
F12 F 0.1583(4) 0.6510(3) 0.2500 0.0626(9) Uani 1 2 d S T P . .
K1 K -0.3333 0.3333 0.09991(3) 0.0412(4) Uani 1 3 d S T P . .
K3 K 0.3333 0.6667 0.19690(3) 0.0409(4) Uani 1 3 d S T P . .
K5 K 0.0000 0.0000 0.0000 0.0439(5) Uani 1 6 d S T P . .
N1 N 0.0000 0.0000 0.17143(9) 0.0266(9) Uani 1 3 d S T P . .
N2 N 0.0000 0.0000 0.11506(10) 0.0316(9) Uani 1 3 d S T P . .
H2 H 0.0000 0.0000 0.0927 0.038 Uiso 1 3 calc R U P . .
N3 N 0.3333 0.6667 0.08548(11) 0.0376(10) Uani 1 3 d S T P . .
H3 H 0.3333 0.6667 0.1079 0.045 Uiso 1 3 calc R U P . .
N4 N 0.3333 0.6667 0.02904(9) 0.0244(8) Uani 1 3 d S T P . .
N5 N 0.6667 0.3333 0.23343(19) 0.055(2) Uani 0.5 3 d S T P . .
C7' C 0.6667 0.3333 0.23343(19) 0.055(2) Uani 0.25 3 d S T P . .

loop_
_atom_site_aniso_label
_atom_site_aniso_U_11
_atom_site_aniso_U_22
_atom_site_aniso_U_33
_atom_site_aniso_U_23
_atom_site_aniso_U_13
_atom_site_aniso_U_12
B2 0.0306(16) 0.0308(16) 0.0322(18) 0.0022(13) 0.0013(13) 0.0142(13)
B3 0.044(2) 0.0339(17) 0.0306(18) -0.0011(14) -0.0049(14) 0.0194(15)
B4 0.031(2) 0.028(2) 0.040(3) 0.000 0.000 0.015(2)
C1 0.058(2) 0.0335(16) 0.0342(17) 0.0050(13) -0.0026(15) 0.0260(14)
C2 0.0507(19) 0.0297(15) 0.0421(19) -0.0039(13) -0.0020(14) 0.0259(14)
C3 0.066(3) 0.066(3) 0.024(3) 0.000 0.000 0.0330(13)
C4 0.0487(19) 0.0358(17) 0.0404(19) 0.0101(14) 0.0137(15) 0.0097(15)
C5 0.0286(14) 0.0227(14) 0.0429(18) -0.0037(12) -0.0017(12) 0.0071(12)
C6 0.066(3) 0.066(3) 0.020(3) 0.000 0.000 0.0332(13)
C7 0.056(3) 0.056(3) 0.043(5) 0.000 0.000 0.0280(14)
N5' 0.056(3) 0.056(3) 0.043(5) 0.000 0.000 0.0280(14)
C8 0.062(5) 0.058(5) 0.045(5) -0.025(4) -0.007(4) 0.010(4)
C9 0.027(2) 0.026(2) 0.110(6) 0.000 0.000 0.0051(19)
F1 0.0555(12) 0.0421(11) 0.0692(15) 0.0056(10) -0.0105(10) 0.0288(10)
F2 0.0760(16) 0.0784(16) 0.0440(13) 0.0104(11) 0.0193(11) 0.0449(13)
F3 0.0327(11) 0.0728(17) 0.127(2) 0.0408(16) -0.0065(13) 0.0183(11)
F4 0.0943(18) 0.0467(12) 0.0568(15) -0.0111(10) 0.0047(13) 0.0331(12)
F5 0.0596(15) 0.0429(12) 0.0894(19) -0.0028(12) -0.0162(13) 0.0121(11)
F6 0.101(2) 0.0901(19) 0.0567(15) 0.0238(13) 0.0022(14) 0.0604(17)
F7 0.0595(14) 0.0805(17) 0.0809(19) -0.0096(14) -0.0097(12) 0.0440(13)
F8 0.0892(19) 0.0707(16) 0.0486(14) -0.0212(12) 0.0053(13) 0.0265(14)
F9 0.0670(15) 0.0516(13) 0.0595(15) -0.0087(10) 0.0170(11) 0.0197(11)
F11 0.0414(15) 0.0324(14) 0.070(2) 0.000 0.000 0.0103(12)
F12 0.0518(17) 0.0395(15) 0.101(3) 0.000 0.000 0.0264(14)
K1 0.0420(5) 0.0420(5) 0.0396(8) 0.000 0.000 0.0210(3)
K3 0.0441(5) 0.0441(5) 0.0345(7) 0.000 0.000 0.0220(2)
K5 0.0366(6) 0.0366(6) 0.0583(12) 0.000 0.000 0.0183(3)
N1 0.0291(13) 0.0291(13) 0.022(2) 0.000 0.000 0.0145(6)
N2 0.0360(14) 0.0360(14) 0.023(2) 0.000 0.000 0.0180(7)
N3 0.0436(16) 0.0436(16) 0.026(2) 0.000 0.000 0.0218(8)
N4 0.0258(12) 0.0258(12) 0.022(2) 0.000 0.000 0.0129(6)
N5 0.053(3) 0.053(3) 0.058(5) 0.000 0.000 0.0267(14)
C7' 0.053(3) 0.053(3) 0.058(5) 0.000 0.000 0.0267(14)

loop_
_atom_type_symbol
_atom_type_description
_atom_type_scat_dispersion_real
_atom_type_scat_dispersion_imag
_atom_type_scat_source
C C 0.0033 0.0016 'International Tables Vol C Tables 4.2.6.8 and 6.1.1.4'
H H 0.0000 0.0000 'International Tables Vol C Tables 4.2.6.8 and 6.1.1.4'
B B 0.0013 0.0007 'International Tables Vol C Tables 4.2.6.8 and 6.1.1.4'
F F 0.0171 0.0103 'International Tables Vol C Tables 4.2.6.8 and 6.1.1.4'
K K 0.2009 0.2494 'International Tables Vol C Tables 4.2.6.8 and 6.1.1.4'
N N 0.0061 0.0033 'International Tables Vol C Tables 4.2.6.8 and 6.1.1.4'

loop_
_geom_angle_atom_site_label_1
_geom_angle_atom_site_label_2
_geom_angle_atom_site_label_3
_geom_angle
_geom_angle_site_symmetry_1
_geom_angle_site_symmetry_3
_geom_angle_publ_flag
F2 B2 F3 111.5(3) . . ?
F2 B2 F4 107.7(3) . . ?
F3 B2 F4 108.8(3) . . ?
F2 B2 F1 109.6(3) . . ?
F3 B2 F1 108.8(3) . . ?
F4 B2 F1 110.5(3) . . ?
F8 B3 F6 108.9(3) . . ?
F8 B3 F5 111.2(3) . . ?
F6 B3 F5 107.7(3) . . ?
F8 B3 F7 109.4(3) . . ?
F6 B3 F7 109.6(3) . . ?
F5 B3 F7 110.0(3) . . ?
F9 B4 F9 109.3(4) . 10_556 ?
F9 B4 F12 108.8(3) . 8_566 ?
F9 B4 F12 108.8(3) 10_556 8_566 ?
F9 B4 F11 110.4(3) . . ?
F9 B4 F11 110.4(3) 10_556 . ?
F12 B4 F11 109.1(4) 8_566 . ?
F9 B4 K3 122.1(3) . 8_566 ?
F9 B4 K3 56.43(19) 10_556 8_566 ?
F12 B4 K3 52.47(13) 8_566 8_566 ?
F11 B4 K3 127.43(16) . 8_566 ?
F9 B4 K3 56.43(19) . . ?
F9 B4 K3 122.1(3) 10_556 . ?
F12 B4 K3 52.47(13) 8_566 . ?
F11 B4 K3 127.43(16) . . ?
K3 B4 K3 83.35(11) 8_566 . ?
C2 C1 N2 108.4(3) . . ?
C2 C1 H1A 110.0 . . ?
N2 C1 H1A 110.0 . . ?
C2 C1 H1B 110.0 . . ?
N2 C1 H1B 110.0 . . ?
H1A C1 H1B 108.4 . . ?
C1 C2 N1 109.0(3) . . ?
C1 C2 H2A 109.9 . . ?
N1 C2 H2A 109.9 . . ?
C1 C2 H2B 109.9 . . ?
N1 C2 H2B 109.9 . . ?
H2A C2 H2B 108.3 . . ?
N1 C3 H3A 109.5 . . ?
N1 C3 H3B 109.5 . . ?
H3A C3 H3B 109.5 . . ?
N1 C3 H3C 109.5 . . ?
H3A C3 H3C 109.5 . . ?
H3B C3 H3C 109.5 . . ?
C5 C4 N3 108.9(3) . . ?
C5 C4 H4A 109.9 . . ?
N3 C4 H4A 109.9 . . ?
C5 C4 H4B 109.9 . . ?
N3 C4 H4B 109.9 . . ?
H4A C4 H4B 108.3 . . ?
C4 C5 N4 109.4(3) . . ?
C4 C5 H5A 109.8 . . ?
N4 C5 H5A 109.8 . . ?
C4 C5 H5B 109.8 . . ?
N4 C5 H5B 109.8 . . ?
H5A C5 H5B 108.2 . . ?
N4 C6 H6A 109.5 . . ?
N4 C6 H6B 109.5 . . ?
H6A C6 H6B 109.5 . . ?
N4 C6 H6C 109.5 . . ?
H6A C6 H6C 109.5 . . ?
H6B C6 H6C 109.5 . . ?
N5 C7 C8 66.1(4) . 5_665 ?
N5 C7 C8 66.1(4) . . ?
C8 C7 C8 104.7(5) 5_665 . ?
N5 C7 C8 66.1(4) . 3_655 ?
C8 C7 C8 104.6(5) 5_665 3_655 ?
C8 C7 C8 104.7(5) . 3_655 ?
C9 C8 C7 113.3(6) . . ?
C8 C9 C8 164.8(10) 10_556 . ?
C8 C9 C7' 62.7(5) 10_556 8_666 ?
C8 C9 C7' 116.3(5) . 8_666 ?
C8 C9 N5 62.7(5) 10_556 8_666 ?
C8 C9 N5 116.3(5) . 8_666 ?
C7' C9 N5 0.0 8_666 8_666 ?
B2 F1 K5 90.84(18) . . ?
B2 F2 K5 115.83(19) . . ?
B2 F4 K1 121.5(2) . . ?
B3 F5 K1 109.8(2) . . ?
B3 F6 K1 99.3(2) . . ?
B3 F7 K3 107.0(2) . . ?
B3 F8 K3 100.2(2) . . ?
B4 F9 K3 101.0(2) . . ?
B4 F12 K3 105.17(15) 3_665 8_566 ?
B4 F12 K3 105.17(15) 3_665 . ?
K3 F12 K3 108.04(11) 8_566 . ?
F4 K1 F4 101.57(7) . 5_455 ?
F4 K1 F4 101.57(7) . 3_565 ?
F4 K1 F4 101.56(7) 5_455 3_565 ?
F4 K1 F5 111.08(7) . 5_455 ?
F4 K1 F5 77.86(8) 5_455 5_455 ?
F4 K1 F5 146.86(7) 3_565 5_455 ?
F4 K1 F5 146.86(7) . 3_565 ?
F4 K1 F5 111.08(7) 5_455 3_565 ?
F4 K1 F5 77.86(8) 3_565 3_565 ?
F5 K1 F5 71.79(9) 5_455 3_565 ?
F4 K1 F5 77.86(8) . . ?
F4 K1 F5 146.86(7) 5_455 . ?
F4 K1 F5 111.08(7) 3_565 . ?
F5 K1 F5 71.79(9) 5_455 . ?
F5 K1 F5 71.79(9) 3_565 . ?
F4 K1 F6 78.23(7) . . ?
F4 K1 F6 169.90(8) 5_455 . ?
F4 K1 F6 68.78(6) 3_565 . ?
F5 K1 F6 111.77(8) 5_455 . ?
F5 K1 F6 70.66(7) 3_565 . ?
F5 K1 F6 43.19(6) . . ?
F4 K1 F6 68.78(6) . 5_455 ?
F4 K1 F6 78.23(7) 5_455 5_455 ?
F4 K1 F6 169.90(8) 3_565 5_455 ?
F5 K1 F6 43.19(6) 5_455 5_455 ?
F5 K1 F6 111.77(8) 3_565 5_455 ?
F5 K1 F6 70.66(7) . 5_455 ?
F6 K1 F6 110.72(5) . 5_455 ?
F4 K1 F6 169.90(8) . 3_565 ?
F4 K1 F6 68.78(6) 5_455 3_565 ?
F4 K1 F6 78.23(7) 3_565 3_565 ?
F5 K1 F6 70.66(7) 5_455 3_565 ?
F5 K1 F6 43.19(6) 3_565 3_565 ?
F5 K1 F6 111.77(8) . 3_565 ?
F6 K1 F6 110.72(5) . 3_565 ?
F6 K1 F6 110.72(5) 5_455 3_565 ?
F12 K3 F12 61.17(9) 8_566 3_665 ?
F12 K3 F12 61.17(9) 8_566 . ?
F12 K3 F12 61.17(9) 3_665 . ?
F12 K3 F7 170.05(8) 8_566 . ?
F12 K3 F7 123.87(8) 3_665 . ?
F12 K3 F7 112.44(8) . . ?
F12 K3 F7 112.44(8) 8_566 5_565 ?
F12 K3 F7 170.06(8) 3_665 5_565 ?
F12 K3 F7 123.87(8) . 5_565 ?
F7 K3 F7 63.75(9) . 5_565 ?
F12 K3 F7 123.87(8) 8_566 3_665 ?
F12 K3 F7 112.44(8) 3_665 3_665 ?
F12 K3 F7 170.06(8) . 3_665 ?
F7 K3 F7 63.75(9) . 3_665 ?
F7 K3 F7 63.75(9) 5_565 3_665 ?
F12 K3 F9 61.96(8) 8_566 3_665 ?
F12 K3 F9 100.87(8) 3_665 3_665 ?
F12 K3 F9 44.91(7) . 3_665 ?
F7 K3 F9 108.10(7) . 3_665 ?
F7 K3 F9 81.22(7) 5_565 3_665 ?
F7 K3 F9 144.24(7) 3_665 3_665 ?
F12 K3 F9 100.87(8) 8_566 5_565 ?
F12 K3 F9 44.91(7) 3_665 5_565 ?
F12 K3 F9 61.96(8) . 5_565 ?
F7 K3 F9 81.22(7) . 5_565 ?
F7 K3 F9 144.24(7) 5_565 5_565 ?
F7 K3 F9 108.10(7) 3_665 5_565 ?
F9 K3 F9 104.52(6) 3_665 5_565 ?
F12 K3 F9 44.91(7) 8_566 . ?
F12 K3 F9 61.95(8) 3_665 . ?
F12 K3 F9 100.87(8) . . ?
F7 K3 F9 144.24(7) . . ?
F7 K3 F9 108.10(7) 5_565 . ?
F7 K3 F9 81.22(7) 3_665 . ?
F9 K3 F9 104.51(6) 3_665 . ?
F9 K3 F9 104.51(6) 5_565 . ?
F12 K3 F8 127.23(8) 8_566 . ?
F12 K3 F8 120.09(8) 3_665 . ?
F12 K3 F8 74.39(7) . . ?
F7 K3 F8 43.24(6) . . ?
F7 K3 F8 69.73(7) 5_565 . ?
F7 K3 F8 104.76(8) 3_665 . ?
F9 K3 F8 66.78(6) 3_665 . ?
F9 K3 F8 80.10(7) 5_565 . ?
F9 K3 F8 171.12(7) . . ?
F12 K3 F8 74.39(7) 8_566 5_565 ?
F12 K3 F8 127.23(8) 3_665 5_565 ?
F12 K3 F8 120.09(8) . 5_565 ?
F7 K3 F8 104.76(8) . 5_565 ?
F7 K3 F8 43.24(6) 5_565 5_565 ?
F7 K3 F8 69.73(7) 3_665 5_565 ?
F9 K3 F8 80.11(7) 3_665 5_565 ?
F9 K3 F8 171.12(7) 5_565 5_565 ?
F9 K3 F8 66.78(6) . 5_565 ?
F8 K3 F8 108.76(5) . 5_565 ?
F12 K3 F8 120.09(8) 8_566 3_665 ?
F12 K3 F8 74.39(7) 3_665 3_665 ?
F12 K3 F8 127.23(8) . 3_665 ?
F7 K3 F8 69.73(7) . 3_665 ?
F7 K3 F8 104.76(8) 5_565 3_665 ?
F7 K3 F8 43.24(6) 3_665 3_665 ?
F9 K3 F8 171.12(7) 3_665 3_665 ?
F9 K3 F8 66.78(6) 5_565 3_665 ?
F9 K3 F8 80.11(7) . 3_665 ?
F8 K3 F8 108.76(5) . 3_665 ?
F8 K3 F8 108.76(5) 5_565 3_665 ?
F2 K5 F2 74.47(5) . 11 ?
F2 K5 F2 105.53(5) . 5 ?
F2 K5 F2 180.00(14) 11 5 ?
F2 K5 F2 74.47(5) . 9 ?
F2 K5 F2 105.53(5) 11 9 ?
F2 K5 F2 74.47(5) 5 9 ?
F2 K5 F2 105.53(5) . 3 ?
F2 K5 F2 74.47(5) 11 3 ?
F2 K5 F2 105.53(5) 5 3 ?
F2 K5 F2 180.00(11) 9 3 ?
F2 K5 F2 180.0 . 7 ?
F2 K5 F2 105.53(5) 11 7 ?
F2 K5 F2 74.47(5) 5 7 ?
F2 K5 F2 105.53(5) 9 7 ?
F2 K5 F2 74.47(5) 3 7 ?
F2 K5 F1 96.76(6) . 3 ?
F2 K5 F1 111.74(6) 11 3 ?
F2 K5 F1 68.26(6) 5 3 ?
F2 K5 F1 137.78(6) 9 3 ?
F2 K5 F1 42.22(6) 3 3 ?
F2 K5 F1 83.24(6) 7 3 ?
F2 K5 F1 83.24(6) . 9 ?
F2 K5 F1 68.26(6) 11 9 ?
F2 K5 F1 111.74(6) 5 9 ?
F2 K5 F1 42.22(6) 9 9 ?
F2 K5 F1 137.78(6) 3 9 ?
F2 K5 F1 96.76(6) 7 9 ?
F1 K5 F1 180.00(9) 3 9 ?
F2 K5 F1 42.22(6) . . ?
F2 K5 F1 83.24(6) 11 . ?
F2 K5 F1 96.76(6) 5 . ?
F2 K5 F1 111.74(6) 9 . ?
F2 K5 F1 68.26(6) 3 . ?
F2 K5 F1 137.78(6) 7 . ?
F1 K5 F1 55.85(6) 3 . ?
F1 K5 F1 124.15(6) 9 . ?
F2 K5 F1 68.27(6) . 5 ?
F2 K5 F1 137.78(6) 11 5 ?
F2 K5 F1 42.22(6) 5 5 ?
F2 K5 F1 83.24(6) 9 5 ?
F2 K5 F1 96.76(6) 3 5 ?
F2 K5 F1 111.74(6) 7 5 ?
F1 K5 F1 55.85(6) 3 5 ?
F1 K5 F1 124.15(6) 9 5 ?
F1 K5 F1 55.85(6) . 5 ?
F2 K5 F1 111.73(6) . 11 ?
F2 K5 F1 42.22(6) 11 11 ?
F2 K5 F1 137.78(6) 5 11 ?
F2 K5 F1 96.76(6) 9 11 ?
F2 K5 F1 83.24(6) 3 11 ?
F2 K5 F1 68.26(6) 7 11 ?
F1 K5 F1 124.15(6) 3 11 ?
F1 K5 F1 55.85(6) 9 11 ?
F1 K5 F1 124.15(6) . 11 ?
F1 K5 F1 180.00(4) 5 11 ?
F2 K5 F1 137.78(6) . 7 ?
F2 K5 F1 96.76(6) 11 7 ?
F2 K5 F1 83.24(6) 5 7 ?
F2 K5 F1 68.26(6) 9 7 ?
F2 K5 F1 111.74(6) 3 7 ?
F2 K5 F1 42.22(6) 7 7 ?
F1 K5 F1 124.15(6) 3 7 ?
F1 K5 F1 55.85(6) 9 7 ?
F1 K5 F1 180.0 . 7 ?
F1 K5 F1 124.15(6) 5 7 ?
F1 K5 F1 55.85(6) 11 7 ?
C3 N1 C2 109.79(19) . 5 ?
C3 N1 C2 109.79(19) . . ?
C2 N1 C2 109.15(19) 5 . ?
C3 N1 C2 109.79(19) . 3 ?
C2 N1 C2 109.15(19) 5 3 ?
C2 N1 C2 109.15(19) . 3 ?
C1 N2 C1 109.72(19) 3 5 ?
C1 N2 C1 109.72(19) 3 . ?
C1 N2 C1 109.72(19) 5 . ?
C1 N2 H2 109.2 3 . ?
C1 N2 H2 109.2 5 . ?
C1 N2 H2 109.2 . . ?
C4 N3 C4 109.8(2) 5_565 3_665 ?
C4 N3 C4 109.8(2) 5_565 . ?
C4 N3 C4 109.8(2) 3_665 . ?
C4 N3 H3 109.2 5_565 . ?
C4 N3 H3 109.2 3_665 . ?
C4 N3 H3 109.2 . . ?
C6 N4 C5 109.66(18) . . ?
C6 N4 C5 109.67(18) . 3_665 ?
C5 N4 C5 109.28(19) . 3_665 ?
C6 N4 C5 109.67(18) . 5_565 ?
C5 N4 C5 109.28(19) . 5_565 ?
C5 N4 C5 109.27(19) 3_665 5_565 ?
C7 N5 C7' 180.0 . 8_666 ?
C7 N5 N5 180.0 . 8_666 ?
C7' N5 N5 0.0 8_666 8_666 ?
C7 N5 C8 67.9(5) . 5_665 ?
C7' N5 C8 112.1(5) 8_666 5_665 ?
N5 N5 C8 112.1(5) 8_666 5_665 ?
C7 N5 C8 67.9(5) . 3_655 ?
C7' N5 C8 112.1(5) 8_666 3_655 ?
N5 N5 C8 112.1(5) 8_666 3_655 ?
C8 N5 C8 106.7(5) 5_665 3_655 ?
C7 N5 C9 117.1(3) . 3_655 ?
C7' N5 C9 62.9(3) 8_666 3_655 ?
N5 N5 C9 62.9(3) 8_666 3_655 ?
C8 N5 C9 119.6(4) 5_665 3_655 ?
C8 N5 C9 49.6(3) 3_655 3_655 ?
C7 N5 C9 117.1(3) . 8_666 ?
C7' N5 C9 62.9(3) 8_666 8_666 ?
N5 N5 C9 62.9(3) 8_666 8_666 ?
C8 N5 C9 49.6(3) 5_665 8_666 ?
C8 N5 C9 131.9(5) 3_655 8_666 ?
C9 N5 C9 100.9(4) 3_655 8_666 ?

loop_
_geom_bond_atom_site_label_1
_geom_bond_atom_site_label_2
_geom_bond_distance
_geom_bond_site_symmetry_2
_geom_bond_publ_flag
B2 F2 1.359(4) . ?
B2 F3 1.367(4) . ?
B2 F4 1.368(4) . ?
B2 F1 1.383(4) . ?
B3 F8 1.360(4) . ?
B3 F6 1.363(4) . ?
B3 F5 1.379(4) . ?
B3 F7 1.386(4) . ?
B4 F9 1.366(3) . ?
B4 F9 1.366(3) 10_556 ?
B4 F12 1.377(6) 8_566 ?
B4 F11 1.392(5) . ?
B4 K3 3.494(4) 8_566 ?
B4 K3 3.494(4) . ?
C1 C2 1.484(4) . ?
C1 N2 1.491(3) . ?
C1 H1A 0.9700 . ?
C1 H1B 0.9700 . ?
C2 N1 1.496(3) . ?
C2 H2A 0.9700 . ?
C2 H2B 0.9700 . ?
C3 N1 1.479(7) . ?
C3 H3A 0.9600 . ?
C3 H3B 0.9600 . ?
C3 H3C 0.9600 . ?
C4 C5 1.479(5) . ?
C4 N3 1.494(4) . ?
C4 H4A 0.9700 . ?
C4 H4B 0.9700 . ?
C5 N4 1.499(3) . ?
C5 H5A 0.9700 . ?
C5 H5B 0.9700 . ?
C6 N4 1.474(7) . ?
C6 H6A 0.9600 . ?
C6 H6B 0.9600 . ?
C6 H6C 0.9600 . ?
C7 N5 1.206(11) . ?
C7 C8 1.552(9) 5_665 ?
C7 C8 1.552(9) . ?
C7 C8 1.552(9) 3_655 ?
C8 C9 1.313(9) . ?
C9 C8 1.313(9) 10_556 ?
C9 C7' 1.593(5) 8_666 ?
C9 N5 1.593(5) 8_666 ?
F1 K5 3.293(2) . ?
F2 K5 2.784(2) . ?
F4 K1 2.801(3) . ?
F5 K1 2.882(3) . ?
F6 K1 3.108(3) . ?
F7 K3 2.954(3) . ?
F8 K3 3.116(3) . ?
F9 K3 2.966(3) . ?
F12 B4 1.377(6) 3_665 ?
F12 K3 2.871(2) 8_566 ?
F12 K3 2.871(2) . ?
K1 F4 2.801(3) 5_455 ?
K1 F4 2.801(3) 3_565 ?
K1 F5 2.882(3) 5_455 ?
K1 F5 2.882(3) 3_565 ?
K1 F6 3.108(3) 5_455 ?
K1 F6 3.108(3) 3_565 ?
K3 F12 2.871(2) 8_566 ?
K3 F12 2.871(2) 3_665 ?
K3 F7 2.954(3) 5_565 ?
K3 F7 2.954(3) 3_665 ?
K3 F9 2.966(3) 3_665 ?
K3 F9 2.966(3) 5_565 ?
K3 F8 3.116(3) 5_565 ?
K3 F8 3.116(3) 3_665 ?
K5 F2 2.784(2) 11 ?
K5 F2 2.784(2) 5 ?
K5 F2 2.784(2) 9 ?
K5 F2 2.784(2) 3 ?
K5 F2 2.784(2) 7 ?
K5 F1 3.293(2) 3 ?
K5 F1 3.293(2) 9 ?
K5 F1 3.293(2) 5 ?
K5 F1 3.293(2) 11 ?
K5 F1 3.293(2) 7 ?
N1 C2 1.496(3) 5 ?
N1 C2 1.496(3) 3 ?
N2 C1 1.491(3) 3 ?
N2 C1 1.491(3) 5 ?
N2 H2 0.9800 . ?
N3 C4 1.494(4) 5_565 ?
N3 C4 1.494(4) 3_665 ?
N3 H3 0.9800 . ?
N4 C5 1.499(3) 3_665 ?
N4 C5 1.499(3) 5_565 ?
N5 C7' 1.450(17) 8_666 ?
N5 N5 1.450(17) 8_666 ?
N5 C8 1.531(8) 5_665 ?
N5 C8 1.531(8) 3_655 ?
N5 C9 1.593(5) 3_655 ?
N5 C9 1.593(5) 8_666 ?

loop_
_geom_torsion_atom_site_label_1
_geom_torsion_atom_site_label_2
_geom_torsion_atom_site_label_3
_geom_torsion_atom_site_label_4
_geom_torsion
_geom_torsion_site_symmetry_1
_geom_torsion_site_symmetry_2
_geom_torsion_site_symmetry_3
_geom_torsion_site_symmetry_4
_geom_torsion_publ_flag
N2 C1 C2 N1 14.3(3) . . . . ?
N3 C4 C5 N4 8.1(4) . . . . ?
N5 C7 C8 C9 -8.3(5) . . . . ?
C8 C7 C8 C9 -63.1(7) 5_665 . . . ?
C8 C7 C8 C9 46.6(7) 3_655 . . . ?
C7 C8 C9 C8 97(3) . . . 10_556 ?
C7 C8 C9 C7' 14.1(9) . . . 8_666 ?
C7 C8 C9 N5 14.1(9) . . . 8_666 ?
F2 B2 F1 K5 -10.5(3) . . . . ?
F3 B2 F1 K5 111.6(3) . . . . ?
F4 B2 F1 K5 -129.1(2) . . . . ?
F3 B2 F2 K5 -106.6(3) . . . . ?
F4 B2 F2 K5 134.1(2) . . . . ?
F1 B2 F2 K5 13.9(3) . . . . ?
F2 B2 F4 K1 127.0(2) . . . . ?
F3 B2 F4 K1 6.1(4) . . . . ?
F1 B2 F4 K1 -113.3(2) . . . . ?
F8 B3 F5 K1 117.4(3) . . . . ?
F6 B3 F5 K1 -1.8(3) . . . . ?
F7 B3 F5 K1 -121.2(2) . . . . ?
F8 B3 F6 K1 -119.1(3) . . . . ?
F5 B3 F6 K1 1.6(3) . . . . ?
F7 B3 F6 K1 121.2(2) . . . . ?
F8 B3 F7 K3 3.3(3) . . . . ?
F6 B3 F7 K3 122.7(3) . . . . ?
F5 B3 F7 K3 -119.1(2) . . . . ?
F6 B3 F8 K3 -122.8(3) . . . . ?
F5 B3 F8 K3 118.6(2) . . . . ?
F7 B3 F8 K3 -3.1(3) . . . . ?
F9 B4 F9 K3 116.3(3) 10_556 . . . ?
F12 B4 F9 K3 -2.4(3) 8_566 . . . ?
F11 B4 F9 K3 -122.1(3) . . . . ?
K3 B4 F9 K3 54.5(2) 8_566 . . . ?
C1 C2 N1 C3 171.3(2) . . . . ?
C1 C2 N1 C2 50.9(3) . . . 5 ?
C1 C2 N1 C2 -68.3(3) . . . 3 ?
C2 C1 N2 C1 51.7(3) . . . 3 ?
C2 C1 N2 C1 -69.0(3) . . . 5 ?
C5 C4 N3 C4 55.4(3) . . . 5_565 ?
C5 C4 N3 C4 -65.3(3) . . . 3_665 ?
C4 C5 N4 C6 175.1(2) . . . . ?
C4 C5 N4 C5 54.8(3) . . . 3_665 ?
C4 C5 N4 C5 -64.7(3) . . . 5_565 ?
C8 C7 N5 C8 -120.001(3) . . . 5_665 ?
C8 C7 N5 C8 120.000(3) 3_655 . . 5_665 ?
C8 C7 N5 C8 -120.000(5) 5_665 . . 3_655 ?
C8 C7 N5 C8 119.999(5) . . . 3_655 ?
C8 C7 N5 C9 -113.0(5) 5_665 . . 3_655 ?
C8 C7 N5 C9 127.0(5) . . . 3_655 ?
C8 C7 N5 C9 7.0(5) 3_655 . . 3_655 ?
C8 C7 N5 C9 7.0(5) 5_665 . . 8_666 ?
C8 C7 N5 C9 -113.0(5) . . . 8_666 ?
C8 C7 N5 C9 127.0(5) 3_655 . . 8_666 ?
